data_4517890
loop_
_publ_author_name
'Rong, Zi-Qiang'
'Yu, Zhaoyuan'
'Weng, Cheng'
'Yang, Li-Cheng'
'Lu, Shenci'
'Lan, Yu'
'Zhao, Yu'

_publ_section_title
;
 Dynamic Kinetic Asymmetric Amination of Alcohols Assisted by Microwave:
 Stereoconvergent Access to Tetralin- and Indane-Derived Chiral Amines
;
_journal_name_full 'ACS Catalysis'
_journal_page_first 9464
_journal_paper_doi 10.1021/acscatal.0c02468
_journal_year 2020
_chemical_absolute_configuration ad
_chemical_formula_sum 'C18 H21 Cl2 N O'
_chemical_formula_weight 338.26
_space_group_crystal_system monoclinic
_space_group_IT_number 4
_space_group_name_Hall 'P 2yb'
_space_group_name_H-M_alt 'P 1 21 1'
_atom_sites_solution_hydrogens mixed
_audit_creation_method SHELXL-2014/7
_cell_angle_alpha 90
_cell_angle_beta 91.9018(16)
_cell_angle_gamma 90
_cell_formula_units_Z 2
_cell_length_a 7.6233(4)
_cell_length_b 7.8881(4)
_cell_length_c 13.5115(7)
_cell_measurement_reflns_used 9840
_cell_measurement_temperature 100(2)
_cell_measurement_theta_max 29.61
_cell_measurement_theta_min 2.99
_cell_volume 812.04(7)
_computing_cell_refinement 'Bruker SAINT'
_computing_data_collection 'Bruker APEX2'
_computing_data_reduction 'Bruker SAINT'
_computing_molecular_graphics 'Bruker SHELXTL'
_computing_publication_material 'Bruker SHELXTL'
_computing_structure_refinement 'SHELXL-2014/7 (Sheldrick, 2014)'
_computing_structure_solution 'SHELXS-97 (Sheldrick 2008)'
_diffrn_ambient_temperature 100(2)
_diffrn_measured_fraction_theta_full 0.999
_diffrn_measured_fraction_theta_max 1.000
_diffrn_measurement_device_type 'Bruker D8 venture'
_diffrn_measurement_method '\f and \w scans'
_diffrn_radiation_type MoK\a
_diffrn_radiation_wavelength 0.71073
_diffrn_reflns_av_R_equivalents 0.0497
_diffrn_reflns_av_unetI/netI 0.0318
_diffrn_reflns_Laue_measured_fraction_full 0.999
_diffrn_reflns_Laue_measured_fraction_max 1.000
_diffrn_reflns_limit_h_max 10
_diffrn_reflns_limit_h_min -9
_diffrn_reflns_limit_k_max 10
_diffrn_reflns_limit_k_min -10
_diffrn_reflns_limit_l_max 18
_diffrn_reflns_limit_l_min -17
_diffrn_reflns_number 20317
_diffrn_reflns_point_group_measured_fraction_full 1.000
_diffrn_reflns_point_group_measured_fraction_max 1.000
_diffrn_reflns_theta_full 25.242
_diffrn_reflns_theta_max 28.277
_diffrn_reflns_theta_min 2.673
_diffrn_source 'Sealed Microfocus Source'
_exptl_absorpt_coefficient_mu 0.401
_exptl_absorpt_correction_T_max 0.7459
_exptl_absorpt_correction_T_min 0.6439
_exptl_absorpt_correction_type multi-scan
_exptl_absorpt_process_details 'Sadabs, (Sheldrick 2012)'
_exptl_crystal_colour Colourless
_exptl_crystal_density_diffrn 1.383
_exptl_crystal_density_meas ?
_exptl_crystal_density_method 'Not Measured'
_exptl_crystal_description Block
_exptl_crystal_F_000 356
_exptl_crystal_size_max 0.539
_exptl_crystal_size_mid 0.466
_exptl_crystal_size_min 0.162
_refine_diff_density_max 0.257
_refine_diff_density_min -0.234
_refine_diff_density_rms 0.047
_refine_ls_abs_structure_details
; 
 Flack x determined using 1762 quotients [(I+)-(I-)]/[(I+)+(I-)] 
 (Parsons, Flack and Wagner, Acta Cryst. B69 (2013) 249-259). 
;
_refine_ls_abs_structure_Flack -0.013(18)
_refine_ls_extinction_method none
_refine_ls_goodness_of_fit_ref 1.065
_refine_ls_hydrogen_treatment mixed
_refine_ls_matrix_type full
_refine_ls_number_parameters 209
_refine_ls_number_reflns 4039
_refine_ls_number_restraints 1
_refine_ls_restrained_S_all 1.065
_refine_ls_R_factor_all 0.0259
_refine_ls_R_factor_gt 0.0247
_refine_ls_shift/su_max 0.001
_refine_ls_shift/su_mean 0.000
_refine_ls_structure_factor_coef Fsqd
_refine_ls_weighting_details 'w=1/[\s^2^(Fo^2^)+(0.0344P)^2^+0.1182P] where P=(Fo^2^+2Fc^2^)/3'
_refine_ls_weighting_scheme calc
_refine_ls_wR_factor_gt 0.0644
_refine_ls_wR_factor_ref 0.0652
_reflns_Friedel_coverage 0.868
_reflns_Friedel_fraction_full 1.000
_reflns_Friedel_fraction_max 1.000
_reflns_number_gt 3917
_reflns_number_total 4039
_reflns_threshold_expression 'I > 2\s(I)'
_cod_data_source_file cs0c02468_si_002.cif
_cod_data_source_block f532
_cod_depositor_comments
;
The following automatic conversions were performed:

data item '_exptl_absorpt_correction_type' value 'Multi-scan' was
changed to 'multi-scan' in accordance with the
/home/data/users/saulius/crontab/automatic-downloads/rss-feeds/ACS/lib/dictionaries/cif_core.dic
dictionary named 'cif_core.dic' version 2.4.2 last updated on
2011-04-26.

data item '_exptl_crystal_density_meas' value 'Not Measured' was
changed to '?' -- the value is perceived as not measured.

Automatic conversion script
Id: cif_fix_values 7556 2019-12-06 15:28:31Z antanas 
;
_cod_original_sg_symbol_H-M 'P 21'
_cod_database_code 4517890
_shelx_shelxl_version_number 2014/7
_shelx_space_group_comment
; 
The symmetry employed for this shelxl refinement is uniquely defined 
by the following loop, which should always be used as a source of 
symmetry information in preference to the above space-group names. 
They are only intended as comments. 
;
_shelx_estimated_absorpt_t_min 0.813
_shelx_estimated_absorpt_t_max 0.938

loop_
_space_group_symop_operation_xyz
'x, y, z'
'-x, y+1/2, -z'

loop_
_atom_site_label
_atom_site_type_symbol
_atom_site_fract_x
_atom_site_fract_y
_atom_site_fract_z
_atom_site_U_iso_or_equiv
_atom_site_adp_type
_atom_site_occupancy
_atom_site_site_symmetry_order
_atom_site_calc_flag
_atom_site_refinement_flags_posn
_atom_site_refinement_flags_adp
_atom_site_refinement_flags_occupancy
_atom_site_disorder_assembly
_atom_site_disorder_group
Cl1 Cl 0.79355(5) 0.59007(6) 1.06212(3) 0.01902(11) Uani 1 1 d . . . . .
Cl2 Cl 0.33524(5) 0.58551(5) 0.42171(3) 0.01539(10) Uani 1 1 d . . . . .
O1 O 0.72647(17) 0.30191(17) 0.93570(9) 0.0177(3) Uani 1 1 d . . . . .
N1 N 0.61063(19) 0.68308(19) 0.58655(10) 0.0118(3) Uani 1 1 d . . . . .
H1N H 0.638(3) 0.788(3) 0.5915(17) 0.017(6) Uiso 1 1 d . . . . .
H2N H 0.535(3) 0.671(3) 0.5353(16) 0.016(5) Uiso 1 1 d . . . . .
C1 C 0.8967(2) 0.5696(2) 0.73762(12) 0.0121(3) Uani 1 1 d . . . . .
C2 C 0.8305(2) 0.4257(2) 0.78279(13) 0.0136(3) Uani 1 1 d . . . . .
H2 H 0.8079 0.3254 0.7455 0.016 Uiso 1 1 calc R U . . .
C3 C 0.7980(2) 0.4312(2) 0.88391(13) 0.0135(3) Uani 1 1 d . . . . .
C4 C 0.8388(2) 0.5800(3) 0.93681(11) 0.0138(3) Uani 1 1 d . . . . .
C5 C 0.9109(2) 0.7204(2) 0.89246(13) 0.0145(3) Uani 1 1 d . . . . .
H5 H 0.9404 0.8185 0.9302 0.017 Uiso 1 1 calc R U . . .
C6 C 0.9394(2) 0.7150(2) 0.79140(13) 0.0127(3) Uani 1 1 d . . . . .
C7 C 1.0101(3) 0.8526(2) 0.72677(13) 0.0169(4) Uani 1 1 d . . . . .
H7A H 1.1256 0.8931 0.7528 0.020 Uiso 1 1 calc R U . . .
H7B H 0.9281 0.9499 0.7222 0.020 Uiso 1 1 calc R U . . .
C8 C 1.0271(2) 0.7668(2) 0.62544(13) 0.0177(4) Uani 1 1 d . . . . .
H8A H 1.1524 0.7493 0.6113 0.021 Uiso 1 1 calc R U . . .
H8B H 0.9738 0.8390 0.5726 0.021 Uiso 1 1 calc R U . . .
C9 C 0.9308(2) 0.5938(3) 0.62866(11) 0.0124(3) Uani 1 1 d . . . . .
H9 H 1.0164 0.5046 0.6094 0.015 Uiso 1 1 calc R U . . .
C10 C 0.6881(3) 0.1491(2) 0.88276(14) 0.0201(4) Uani 1 1 d . . . . .
H10A H 0.6085 0.1740 0.8262 0.030 Uiso 1 1 calc R U . . .
H10B H 0.6322 0.0680 0.9267 0.030 Uiso 1 1 calc R U . . .
H10C H 0.7972 0.1004 0.8590 0.030 Uiso 1 1 calc R U . . .
C11 C 0.7693(2) 0.5787(3) 0.55760(11) 0.0118(3) Uani 1 1 d . . . . .
H11 H 0.7333 0.4569 0.5551 0.014 Uiso 1 1 calc R U . . .
C12 C 0.8100(2) 0.6343(2) 0.45239(12) 0.0148(3) Uani 1 1 d . . . . .
H12A H 0.7227 0.5858 0.4056 0.022 Uiso 1 1 calc R U . . .
H12B H 0.9272 0.5945 0.4359 0.022 Uiso 1 1 calc R U . . .
H12C H 0.8060 0.7583 0.4482 0.022 Uiso 1 1 calc R U . . .
C13 C 0.5173(2) 0.6321(2) 0.67561(12) 0.0129(3) Uani 1 1 d . . . . .
C14 C 0.5062(2) 0.7439(2) 0.75408(13) 0.0153(3) Uani 1 1 d . . . . .
H14 H 0.5599 0.8525 0.7518 0.018 Uiso 1 1 calc R U . . .
C15 C 0.4139(3) 0.6933(3) 0.83685(14) 0.0194(4) Uani 1 1 d . . . . .
H15 H 0.4061 0.7671 0.8921 0.023 Uiso 1 1 calc R U . . .
C16 C 0.3339(2) 0.5360(3) 0.83845(14) 0.0197(4) Uani 1 1 d . . . . .
H16 H 0.2708 0.5027 0.8947 0.024 Uiso 1 1 calc R U . . .
C17 C 0.3452(2) 0.4265(3) 0.75865(13) 0.0179(4) Uani 1 1 d . . . . .
H17 H 0.2892 0.3190 0.7601 0.021 Uiso 1 1 calc R U . . .
C18 C 0.4383(2) 0.4742(2) 0.67653(13) 0.0150(3) Uani 1 1 d . . . . .
H18 H 0.4477 0.3995 0.6218 0.018 Uiso 1 1 calc R U . . .

loop_
_atom_site_aniso_label
_atom_site_aniso_U_11
_atom_site_aniso_U_22
_atom_site_aniso_U_33
_atom_site_aniso_U_23
_atom_site_aniso_U_13
_atom_site_aniso_U_12
Cl1 0.0269(2) 0.0197(2) 0.01062(18) -0.00014(18) 0.00278(14) 0.0013(2)
Cl2 0.01694(18) 0.01301(18) 0.01593(18) 0.00002(18) -0.00394(13) -0.00104(17)
O1 0.0243(7) 0.0148(6) 0.0142(6) 0.0019(5) 0.0028(5) -0.0029(5)
N1 0.0127(6) 0.0115(7) 0.0110(7) -0.0004(5) -0.0005(5) 0.0002(6)
C1 0.0097(6) 0.0147(8) 0.0119(7) 0.0004(7) -0.0007(5) 0.0032(7)
C2 0.0145(8) 0.0138(8) 0.0125(8) -0.0011(6) -0.0008(6) 0.0017(6)
C3 0.0137(8) 0.0141(8) 0.0126(8) 0.0026(6) 0.0005(6) 0.0013(7)
C4 0.0144(7) 0.0180(8) 0.0088(6) 0.0010(8) -0.0005(5) 0.0041(8)
C5 0.0146(8) 0.0152(8) 0.0136(8) -0.0024(6) -0.0017(6) 0.0017(6)
C6 0.0108(7) 0.0145(8) 0.0128(8) 0.0012(7) -0.0010(6) 0.0021(6)
C7 0.0208(9) 0.0158(9) 0.0142(8) 0.0003(7) 0.0012(7) -0.0014(7)
C8 0.0182(8) 0.0218(9) 0.0133(8) -0.0009(7) 0.0027(6) -0.0063(7)
C9 0.0120(7) 0.0138(7) 0.0114(7) 0.0003(7) 0.0002(5) 0.0015(7)
C10 0.0265(9) 0.0144(8) 0.0195(9) 0.0006(7) 0.0025(7) -0.0028(7)
C11 0.0132(6) 0.0120(7) 0.0102(7) -0.0016(7) 0.0009(5) 0.0027(7)
C12 0.0177(8) 0.0162(8) 0.0105(7) 0.0002(6) 0.0007(6) 0.0026(6)
C13 0.0094(7) 0.0184(9) 0.0109(7) 0.0006(6) 0.0000(6) 0.0014(6)
C14 0.0138(8) 0.0158(9) 0.0162(8) -0.0021(7) 0.0003(6) 0.0028(7)
C15 0.0198(9) 0.0246(10) 0.0140(8) -0.0030(7) 0.0025(7) 0.0049(7)
C16 0.0160(8) 0.0275(10) 0.0159(8) 0.0040(7) 0.0042(7) 0.0024(7)
C17 0.0140(8) 0.0211(9) 0.0186(9) 0.0042(7) -0.0001(6) -0.0026(7)
C18 0.0144(8) 0.0175(8) 0.0130(8) -0.0011(6) 0.0001(6) -0.0003(7)

loop_
_atom_type_symbol
_atom_type_description
_atom_type_scat_dispersion_real
_atom_type_scat_dispersion_imag
_atom_type_scat_source
C C 0.0033 0.0016 'International Tables Vol C Tables 4.2.6.8 and 6.1.1.4'
H H 0.0000 0.0000 'International Tables Vol C Tables 4.2.6.8 and 6.1.1.4'
N N 0.0061 0.0033 'International Tables Vol C Tables 4.2.6.8 and 6.1.1.4'
O O 0.0106 0.0060 'International Tables Vol C Tables 4.2.6.8 and 6.1.1.4'
Cl Cl 0.1484 0.1585 'International Tables Vol C Tables 4.2.6.8 and 6.1.1.4'

loop_
_geom_angle_atom_site_label_1
_geom_angle_atom_site_label_2
_geom_angle_atom_site_label_3
_geom_angle
_geom_angle_site_symmetry_1
_geom_angle_site_symmetry_3
_geom_angle_publ_flag
C3 O1 C10 117.01(14) . . ?
C13 N1 C11 118.07(13) . . ?
C13 N1 H1N 108.9(16) . . ?
C11 N1 H1N 110.2(16) . . ?
C13 N1 H2N 106.9(14) . . ?
C11 N1 H2N 104.0(14) . . ?
H1N N1 H2N 108(2) . . ?
C6 C1 C2 121.73(15) . . ?
C6 C1 C9 111.03(16) . . ?
C2 C1 C9 127.24(17) . . ?
C1 C2 C3 118.82(16) . . ?
C1 C2 H2 120.6 . . ?
C3 C2 H2 120.6 . . ?
O1 C3 C2 124.51(16) . . ?
O1 C3 C4 116.77(15) . . ?
C2 C3 C4 118.71(16) . . ?
C5 C4 C3 122.27(15) . . ?
C5 C4 Cl1 118.64(15) . . ?
C3 C4 Cl1 119.07(14) . . ?
C4 C5 C6 118.60(17) . . ?
C4 C5 H5 120.7 . . ?
C6 C5 H5 120.7 . . ?
C5 C6 C1 119.77(16) . . ?
C5 C6 C7 128.23(16) . . ?
C1 C6 C7 111.97(15) . . ?
C6 C7 C8 103.97(15) . . ?
C6 C7 H7A 111.0 . . ?
C8 C7 H7A 111.0 . . ?
C6 C7 H7B 111.0 . . ?
C8 C7 H7B 111.0 . . ?
H7A C7 H7B 109.0 . . ?
C7 C8 C9 107.99(14) . . ?
C7 C8 H8A 110.1 . . ?
C9 C8 H8A 110.1 . . ?
C7 C8 H8B 110.1 . . ?
C9 C8 H8B 110.1 . . ?
H8A C8 H8B 108.4 . . ?
C1 C9 C11 115.88(13) . . ?
C1 C9 C8 103.58(14) . . ?
C11 C9 C8 114.80(15) . . ?
C1 C9 H9 107.4 . . ?
C11 C9 H9 107.4 . . ?
C8 C9 H9 107.4 . . ?
O1 C10 H10A 109.5 . . ?
O1 C10 H10B 109.5 . . ?
H10A C10 H10B 109.5 . . ?
O1 C10 H10C 109.5 . . ?
H10A C10 H10C 109.5 . . ?
H10B C10 H10C 109.5 . . ?
N1 C11 C12 105.69(13) . . ?
N1 C11 C9 115.01(13) . . ?
C12 C11 C9 112.02(13) . . ?
N1 C11 H11 108.0 . . ?
C12 C11 H11 108.0 . . ?
C9 C11 H11 108.0 . . ?
C11 C12 H12A 109.5 . . ?
C11 C12 H12B 109.5 . . ?
H12A C12 H12B 109.5 . . ?
C11 C12 H12C 109.5 . . ?
H12A C12 H12C 109.5 . . ?
H12B C12 H12C 109.5 . . ?
C14 C13 C18 121.94(16) . . ?
C14 C13 N1 119.69(15) . . ?
C18 C13 N1 118.34(15) . . ?
C13 C14 C15 118.40(17) . . ?
C13 C14 H14 120.8 . . ?
C15 C14 H14 120.8 . . ?
C16 C15 C14 120.16(18) . . ?
C16 C15 H15 119.9 . . ?
C14 C15 H15 119.9 . . ?
C15 C16 C17 120.54(18) . . ?
C15 C16 H16 119.7 . . ?
C17 C16 H16 119.7 . . ?
C16 C17 C18 119.94(18) . . ?
C16 C17 H17 120.0 . . ?
C18 C17 H17 120.0 . . ?
C13 C18 C17 119.02(16) . . ?
C13 C18 H18 120.5 . . ?
C17 C18 H18 120.5 . . ?

loop_
_geom_bond_atom_site_label_1
_geom_bond_atom_site_label_2
_geom_bond_distance
_geom_bond_site_symmetry_2
_geom_bond_publ_flag
Cl1 C4 1.7409(16) . ?
O1 C3 1.361(2) . ?
O1 C10 1.427(2) . ?
N1 C13 1.474(2) . ?
N1 C11 1.525(2) . ?
N1 H1N 0.85(3) . ?
N1 H2N 0.89(2) . ?
C1 C6 1.391(3) . ?
C1 C2 1.391(3) . ?
C1 C9 1.516(2) . ?
C2 C3 1.398(2) . ?
C2 H2 0.9500 . ?
C3 C4 1.403(3) . ?
C4 C5 1.382(3) . ?
C5 C6 1.391(2) . ?
C5 H5 0.9500 . ?
C6 C7 1.504(2) . ?
C7 C8 1.537(2) . ?
C7 H7A 0.9900 . ?
C7 H7B 0.9900 . ?
C8 C9 1.550(3) . ?
C8 H8A 0.9900 . ?
C8 H8B 0.9900 . ?
C9 C11 1.540(2) . ?
C9 H9 1.0000 . ?
C10 H10A 0.9800 . ?
C10 H10B 0.9800 . ?
C10 H10C 0.9800 . ?
C11 C12 1.529(2) . ?
C11 H11 1.0000 . ?
C12 H12A 0.9800 . ?
C12 H12B 0.9800 . ?
C12 H12C 0.9800 . ?
C13 C14 1.384(2) . ?
C13 C18 1.384(3) . ?
C14 C15 1.399(3) . ?
C14 H14 0.9500 . ?
C15 C16 1.383(3) . ?
C15 H15 0.9500 . ?
C16 C17 1.386(3) . ?
C16 H16 0.9500 . ?
C17 C18 1.389(3) . ?
C17 H17 0.9500 . ?
C18 H18 0.9500 . ?

loop_
_geom_hbond_atom_site_label_D
_geom_hbond_atom_site_label_H
_geom_hbond_atom_site_label_A
_geom_hbond_distance_DH
_geom_hbond_distance_HA
_geom_hbond_distance_DA
_geom_hbond_angle_DHA
_geom_hbond_site_symmetry_A
N1 H1N Cl2 0.85(3) 2.37(3) 3.2035(16) 167(2) 2_656
N1 H2N Cl2 0.89(2) 2.23(2) 3.1064(15) 167(2) .

loop_
_geom_torsion_atom_site_label_1
_geom_torsion_atom_site_label_2
_geom_torsion_atom_site_label_3
_geom_torsion_atom_site_label_4
_geom_torsion
_geom_torsion_site_symmetry_1
_geom_torsion_site_symmetry_2
_geom_torsion_site_symmetry_3
_geom_torsion_site_symmetry_4
_geom_torsion_publ_flag
C6 C1 C2 C3 3.4(2) . . . . ?
C9 C1 C2 C3 -176.10(15) . . . . ?
C10 O1 C3 C2 2.1(3) . . . . ?
C10 O1 C3 C4 -178.73(15) . . . . ?
C1 C2 C3 O1 177.03(16) . . . . ?
C1 C2 C3 C4 -2.1(2) . . . . ?
O1 C3 C4 C5 -179.62(15) . . . . ?
C2 C3 C4 C5 -0.4(3) . . . . ?
O1 C3 C4 Cl1 -0.8(2) . . . . ?
C2 C3 C4 Cl1 178.39(13) . . . . ?
C3 C4 C5 C6 1.7(3) . . . . ?
Cl1 C4 C5 C6 -177.06(12) . . . . ?
C4 C5 C6 C1 -0.5(2) . . . . ?
C4 C5 C6 C7 177.80(16) . . . . ?
C2 C1 C6 C5 -2.0(2) . . . . ?
C9 C1 C6 C5 177.50(14) . . . . ?
C2 C1 C6 C7 179.38(15) . . . . ?
C9 C1 C6 C7 -1.09(19) . . . . ?
C5 C6 C7 C8 175.05(17) . . . . ?
C1 C6 C7 C8 -6.51(19) . . . . ?
C6 C7 C8 C9 11.35(18) . . . . ?
C6 C1 C9 C11 -118.54(18) . . . . ?
C2 C1 C9 C11 61.0(2) . . . . ?
C6 C1 C9 C8 8.11(17) . . . . ?
C2 C1 C9 C8 -172.38(16) . . . . ?
C7 C8 C9 C1 -11.91(17) . . . . ?
C7 C8 C9 C11 115.41(16) . . . . ?
C13 N1 C11 C12 167.12(14) . . . . ?
C13 N1 C11 C9 -68.8(2) . . . . ?
C1 C9 C11 N1 49.6(2) . . . . ?
C8 C9 C11 N1 -71.21(18) . . . . ?
C1 C9 C11 C12 170.27(16) . . . . ?
C8 C9 C11 C12 49.49(19) . . . . ?
C11 N1 C13 C14 119.45(17) . . . . ?
C11 N1 C13 C18 -62.6(2) . . . . ?
C18 C13 C14 C15 0.9(3) . . . . ?
N1 C13 C14 C15 178.77(15) . . . . ?
C13 C14 C15 C16 -1.1(3) . . . . ?
C14 C15 C16 C17 0.4(3) . . . . ?
C15 C16 C17 C18 0.4(3) . . . . ?
C14 C13 C18 C17 0.0(3) . . . . ?
N1 C13 C18 C17 -177.96(16) . . . . ?
C16 C17 C18 C13 -0.6(3) . . . . ?
